data_4067463
loop_
_publ_author_name
'Franken, Andreas'
'McGrath, Thomas D.'
'Stone, F. Gordon A.'

_publ_section_title
;
 Toward Supramolecular Assembly of 10-Vertex {closo-2,1,10-FeC2B7}
 Clusters: Intramolecular Imidate Formation and Polymetallic, Polycluster
 Species
;
_journal_issue 10
_journal_name_full Organometallics
_journal_page_first 2234
_journal_paper_doi 10.1021/om900970x
_journal_volume 29
_journal_year 2010
_chemical_formula_sum 'C11 H13 B7 Fe N2 O5'
_chemical_formula_weight 384.75
_chemical_name_systematic
; 
 ? 
;
_space_group_IT_number 14
_symmetry_cell_setting monoclinic
_symmetry_space_group_name_Hall '-P 2yn'
_symmetry_space_group_name_H-M 'P 1 21/n 1'
_atom_sites_solution_hydrogens geom
_atom_sites_solution_primary direct
_atom_sites_solution_secondary difmap
_audit_creation_method SHELXL-97
_cell_angle_alpha 90.00
_cell_angle_beta 99.126(2)
_cell_angle_gamma 90.00
_cell_formula_units_Z 4
_cell_length_a 7.1973(2)
_cell_length_b 14.6216(5)
_cell_length_c 16.3759(6)
_cell_measurement_reflns_used 4413
_cell_measurement_temperature 110(2)
_cell_measurement_theta_max 26.14
_cell_measurement_theta_min 2.52
_cell_volume 1701.52(10)
_computing_cell_refinement 'Bruker APEX2 (Bruker, 2003)'
_computing_data_collection 'Bruker APEX2 (Bruker, 2003)'
_computing_data_reduction 'Bruker APEX2 (Bruker, 2003)'
_computing_molecular_graphics 'Bruker SHELXTL (Bruker, 2001)'
_computing_publication_material 'Bruker SHELXTL (Bruker, 2001)'
_computing_structure_refinement 'Bruker SHELXTL (Bruker, 2001)'
_computing_structure_solution 'Bruker SHELXTL (Bruker, 2001)'
_diffrn_ambient_temperature 110(2)
_diffrn_measured_fraction_theta_full 0.995
_diffrn_measured_fraction_theta_max 0.991
_diffrn_measurement_device_type 'Bruker-Nonius X8 APEX CCD area detector'
_diffrn_measurement_method 'phi and omega scans'
_diffrn_radiation_monochromator graphite
_diffrn_radiation_source 'fine-focus sealed tube'
_diffrn_radiation_type MoK\a
_diffrn_radiation_wavelength 0.71073
_diffrn_reflns_av_R_equivalents 0.0579
_diffrn_reflns_av_sigmaI/netI 0.0555
_diffrn_reflns_limit_h_max 8
_diffrn_reflns_limit_h_min -8
_diffrn_reflns_limit_k_max 17
_diffrn_reflns_limit_k_min -18
_diffrn_reflns_limit_l_max 20
_diffrn_reflns_limit_l_min -20
_diffrn_reflns_number 12424
_diffrn_reflns_theta_full 25.00
_diffrn_reflns_theta_max 26.19
_diffrn_reflns_theta_min 2.79
_exptl_absorpt_coefficient_mu 0.910
_exptl_absorpt_correction_T_max 0.9258
_exptl_absorpt_correction_T_min 0.8283
_exptl_absorpt_correction_type multi-scan
_exptl_absorpt_process_details 'SADABS (Bruker, 2003)'
_exptl_crystal_colour orange
_exptl_crystal_density_diffrn 1.502
_exptl_crystal_density_method 'not measured'
_exptl_crystal_description plate
_exptl_crystal_F_000 776
_exptl_crystal_size_max 0.22
_exptl_crystal_size_mid 0.11
_exptl_crystal_size_min 0.09
_refine_diff_density_max 0.350
_refine_diff_density_min -0.301
_refine_diff_density_rms 0.075
_refine_ls_extinction_method none
_refine_ls_goodness_of_fit_ref 1.019
_refine_ls_hydrogen_treatment constr
_refine_ls_matrix_type full
_refine_ls_number_parameters 235
_refine_ls_number_reflns 3384
_refine_ls_number_restraints 0
_refine_ls_restrained_S_all 1.019
_refine_ls_R_factor_all 0.0609
_refine_ls_R_factor_gt 0.0394
_refine_ls_shift/su_max 0.000
_refine_ls_shift/su_mean 0.000
_refine_ls_structure_factor_coef Fsqd
_refine_ls_weighting_details 'calc w=1/[\s^2^(Fo^2^)+(0.0340P)^2^+1.1722P] where P=(Fo^2^+2Fc^2^)/3'
_refine_ls_weighting_scheme calc
_refine_ls_wR_factor_gt 0.0819
_refine_ls_wR_factor_ref 0.0916
_reflns_number_gt 2546
_reflns_number_total 3384
_reflns_threshold_expression >2sigma(I)
_cod_data_source_file om900970x_si_001.cif
_cod_data_source_block 3d
_cod_original_sg_symbol_H-M P2(1)/n
_cod_database_code 4067463

loop_
_symmetry_equiv_pos_as_xyz
'x, y, z'
'-x+1/2, y+1/2, -z+1/2'
'-x, -y, -z'
'x-1/2, -y-1/2, z-1/2'

loop_
_atom_site_label
_atom_site_type_symbol
_atom_site_fract_x
_atom_site_fract_y
_atom_site_fract_z
_atom_site_U_iso_or_equiv
_atom_site_adp_type
_atom_site_occupancy
_atom_site_symmetry_multiplicity
_atom_site_calc_flag
_atom_site_refinement_flags
C1 C 0.0803(3) 0.18735(18) 0.50879(16) 0.0142(5) Uani 1 1 d .
O1 O 0.2316(2) 0.12842(12) 0.54170(11) 0.0154(4) Uani 1 1 d .
N1 N 0.3140(3) 0.25473(15) 0.61500(13) 0.0154(5) Uani 1 1 d .
H1 H 0.3874 0.2863 0.6529 0.019 Uiso 1 1 calc R
C2 C 0.3469(4) 0.17055(18) 0.60234(16) 0.0145(6) Uani 1 1 d .
Fe2 Fe 0.09543(5) 0.31146(3) 0.54744(2) 0.01424(12) Uani 1 1 d .
B3 B -0.1054(4) 0.1961(2) 0.55056(19) 0.0179(7) Uani 1 1 d .
H3 H -0.1251 0.1607 0.6092 0.021 Uiso 1 1 calc R
B4 B -0.0910(4) 0.1472(2) 0.44570(19) 0.0174(7) Uani 1 1 d .
H4 H -0.0973 0.0748 0.4231 0.021 Uiso 1 1 calc R
B5 B 0.0635(4) 0.2455(2) 0.42465(19) 0.0172(7) Uani 1 1 d .
H5 H 0.1758 0.2486 0.3845 0.021 Uiso 1 1 calc R
B6 B -0.2113(4) 0.3077(2) 0.5254(2) 0.0196(7) Uani 1 1 d .
H6 H -0.2757 0.3469 0.5726 0.024 Uiso 1 1 calc R
B7 B -0.2997(4) 0.2059(2) 0.4664(2) 0.0222(7) Uani 1 1 d .
H7 H -0.4323 0.1663 0.4677 0.027 Uiso 1 1 calc R
B8 B -0.1827(5) 0.2407(2) 0.3786(2) 0.0205(7) Uani 1 1 d .
H8 H -0.2222 0.2288 0.3105 0.025 Uiso 1 1 calc R
B9 B -0.0907(5) 0.3449(2) 0.4340(2) 0.0205(7) Uani 1 1 d .
H9 H -0.0604 0.4136 0.4089 0.025 Uiso 1 1 calc R
C10 C -0.3002(4) 0.3069(2) 0.42912(17) 0.0225(6) Uani 1 1 d .
H10 H -0.4229 0.3447 0.4033 0.027 Uiso 1 1 calc R
C3 C 0.0448(4) 0.37971(19) 0.63180(18) 0.0222(6) Uani 1 1 d .
O3 O 0.0136(3) 0.42126(15) 0.68664(13) 0.0358(6) Uani 1 1 d .
C4 C 0.2273(4) 0.40108(19) 0.50974(17) 0.0200(6) Uani 1 1 d .
O4 O 0.3070(3) 0.45649(14) 0.48108(13) 0.0293(5) Uani 1 1 d .
N20 N 0.9339(3) -0.04660(16) 0.77548(14) 0.0206(5) Uani 1 1 d .
O20 O 0.9376(3) -0.12806(14) 0.75806(13) 0.0309(5) Uani 1 1 d .
O21 O 1.0455(3) -0.01084(15) 0.83001(14) 0.0364(6) Uani 1 1 d .
C21 C 0.4983(4) 0.11367(18) 0.64734(16) 0.0145(6) Uani 1 1 d .
C22 C 0.5337(4) 0.02727(18) 0.61753(16) 0.0161(6) Uani 1 1 d .
H22 H 0.4582 0.0044 0.5689 0.019 Uiso 1 1 calc R
C23 C 0.6789(4) -0.02532(18) 0.65875(16) 0.0175(6) Uani 1 1 d .
H23 H 0.7054 -0.0842 0.6388 0.021 Uiso 1 1 calc R
C24 C 0.7839(4) 0.00980(18) 0.72933(16) 0.0159(6) Uani 1 1 d .
C25 C 0.7500(4) 0.09409(19) 0.76079(17) 0.0208(6) Uani 1 1 d .
H25 H 0.8242 0.1159 0.8101 0.025 Uiso 1 1 calc R
C26 C 0.6055(4) 0.14667(19) 0.71917(17) 0.0197(6) Uani 1 1 d .
H26 H 0.5797 0.2053 0.7397 0.024 Uiso 1 1 calc R

loop_
_atom_site_aniso_label
_atom_site_aniso_U_11
_atom_site_aniso_U_22
_atom_site_aniso_U_33
_atom_site_aniso_U_23
_atom_site_aniso_U_13
_atom_site_aniso_U_12
C1 0.0123(13) 0.0140(13) 0.0154(13) -0.0004(11) -0.0008(10) 0.0006(11)
O1 0.0145(9) 0.0118(9) 0.0174(9) -0.0012(8) -0.0047(8) 0.0024(8)
N1 0.0144(11) 0.0136(12) 0.0168(12) -0.0037(9) -0.0020(9) -0.0001(9)
C2 0.0106(13) 0.0186(15) 0.0141(13) -0.0011(11) 0.0012(11) -0.0019(11)
Fe2 0.0135(2) 0.0122(2) 0.0164(2) -0.00037(17) 0.00046(15) 0.00113(17)
B3 0.0172(16) 0.0181(17) 0.0177(16) -0.0011(13) 0.0011(13) -0.0038(13)
B4 0.0171(16) 0.0169(16) 0.0173(16) -0.0014(13) 0.0002(13) -0.0024(13)
B5 0.0191(16) 0.0158(16) 0.0161(16) 0.0002(13) 0.0010(13) -0.0021(13)
B6 0.0144(15) 0.0193(17) 0.0250(17) 0.0012(14) 0.0024(13) 0.0010(14)
B7 0.0147(16) 0.0246(19) 0.0261(18) 0.0023(14) -0.0002(14) -0.0008(14)
B8 0.0191(17) 0.0205(18) 0.0200(16) 0.0018(14) -0.0031(14) -0.0022(14)
B9 0.0190(17) 0.0187(17) 0.0221(17) 0.0031(13) -0.0019(14) 0.0017(14)
C10 0.0171(14) 0.0236(16) 0.0254(16) 0.0020(13) -0.0013(12) 0.0046(13)
C3 0.0206(15) 0.0180(15) 0.0272(16) 0.0016(13) 0.0014(13) 0.0028(12)
O3 0.0399(14) 0.0373(14) 0.0320(13) -0.0109(11) 0.0117(11) 0.0082(11)
C4 0.0180(15) 0.0188(15) 0.0214(15) -0.0032(12) -0.0022(12) 0.0026(12)
O4 0.0285(12) 0.0259(12) 0.0330(12) 0.0038(10) 0.0035(10) -0.0103(10)
N20 0.0214(13) 0.0196(13) 0.0198(13) 0.0027(10) -0.0001(11) 0.0038(10)
O20 0.0408(13) 0.0176(11) 0.0301(12) -0.0014(9) -0.0073(10) 0.0101(10)
O21 0.0304(12) 0.0292(12) 0.0412(13) -0.0045(11) -0.0195(11) 0.0073(10)
C21 0.0125(13) 0.0159(14) 0.0148(13) 0.0023(11) 0.0012(11) 0.0013(11)
C22 0.0201(14) 0.0150(14) 0.0122(13) -0.0002(11) -0.0009(11) -0.0011(11)
C23 0.0214(15) 0.0138(14) 0.0171(14) -0.0006(11) 0.0032(12) 0.0020(11)
C24 0.0155(13) 0.0151(14) 0.0160(14) 0.0046(11) -0.0002(11) 0.0030(11)
C25 0.0226(15) 0.0191(15) 0.0176(14) -0.0022(12) -0.0066(12) -0.0016(12)
C26 0.0218(15) 0.0164(14) 0.0200(14) -0.0035(12) 0.0004(12) 0.0020(12)

loop_
_atom_type_symbol
_atom_type_description
_atom_type_scat_dispersion_real
_atom_type_scat_dispersion_imag
_atom_type_scat_source
C C 0.0033 0.0016 'International Tables Vol C Tables 4.2.6.8 and 6.1.1.4'
H H 0.0000 0.0000 'International Tables Vol C Tables 4.2.6.8 and 6.1.1.4'
B B 0.0013 0.0007 'International Tables Vol C Tables 4.2.6.8 and 6.1.1.4'
N N 0.0061 0.0033 'International Tables Vol C Tables 4.2.6.8 and 6.1.1.4'
O O 0.0106 0.0060 'International Tables Vol C Tables 4.2.6.8 and 6.1.1.4'
Fe Fe 0.3463 0.8444 'International Tables Vol C Tables 4.2.6.8 and 6.1.1.4'

loop_
_geom_angle_atom_site_label_1
_geom_angle_atom_site_label_2
_geom_angle_atom_site_label_3
_geom_angle
O1 C1 B4 119.3(2)
O1 C1 B3 121.8(2)
B4 C1 B3 72.13(19)
O1 C1 B5 126.4(2)
B4 C1 B5 72.16(19)
B3 C1 B5 111.7(2)
O1 C1 Fe2 116.53(16)
B4 C1 Fe2 124.13(19)
B3 C1 Fe2 77.93(16)
B5 C1 Fe2 76.98(16)
C2 O1 C1 110.41(19)
C2 N1 Fe2 118.01(18)
C2 N1 H1 121.0
Fe2 N1 H1 121.0
N1 C2 O1 117.1(2)
N1 C2 C21 127.2(2)
O1 C2 C21 115.7(2)
C4 Fe2 C3 92.41(13)
C4 Fe2 C1 125.85(12)
C3 Fe2 C1 140.78(12)
C4 Fe2 N1 94.75(11)
C3 Fe2 N1 92.51(11)
C1 Fe2 N1 77.54(10)
C4 Fe2 B9 80.12(12)
C3 Fe2 B9 111.25(13)
C1 Fe2 B9 86.30(12)
N1 Fe2 B9 155.78(11)
C4 Fe2 B6 122.78(12)
C3 Fe2 B6 79.46(13)
C1 Fe2 B6 85.32(12)
N1 Fe2 B6 141.66(11)
B9 Fe2 B6 52.52(12)
C4 Fe2 B5 89.41(12)
C3 Fe2 B5 160.48(12)
C1 Fe2 B5 45.17(11)
N1 Fe2 B5 106.72(10)
B9 Fe2 B5 49.99(12)
B6 Fe2 B5 83.22(12)
C4 Fe2 B3 161.21(12)
C3 Fe2 B3 101.09(13)
C1 Fe2 B3 44.65(11)
N1 Fe2 B3 97.62(10)
B9 Fe2 B3 82.81(12)
B6 Fe2 B3 48.75(12)
B5 Fe2 B3 73.52(12)
C1 B3 B7 106.1(2)
C1 B3 B6 108.9(2)
B7 B3 B6 60.71(18)
C1 B3 B4 53.69(16)
B7 B3 B4 58.71(17)
B6 B3 B4 102.5(2)
C1 B3 Fe2 57.43(13)
B7 B3 Fe2 110.44(18)
B6 B3 Fe2 64.29(14)
B4 B3 Fe2 97.90(17)
C1 B3 H3 123.9
B7 B3 H3 120.2
B6 B3 H3 120.3
B4 B3 H3 129.8
Fe2 B3 H3 122.8
C1 B4 B7 106.5(2)
C1 B4 B8 106.6(2)
B7 B4 B8 61.42(18)
C1 B4 B3 54.19(16)
B7 B4 B3 58.67(17)
B8 B4 B3 101.5(2)
C1 B4 B5 54.35(16)
B7 B4 B5 101.8(2)
B8 B4 B5 58.76(17)
B3 B4 B5 89.78(19)
C1 B4 H4 123.4
B7 B4 H4 121.3
B8 B4 H4 121.4
B3 B4 H4 131.1
B5 B4 H4 130.9
C1 B5 B8 105.7(2)
C1 B5 B9 108.0(2)
B8 B5 B9 60.33(18)
C1 B5 B4 53.49(16)
B8 B5 B4 58.66(17)
B9 B5 B4 101.8(2)
C1 B5 Fe2 57.85(14)
B8 B5 Fe2 110.43(19)
B9 B5 Fe2 63.82(14)
B4 B5 Fe2 98.38(17)
C1 B5 H5 124.1
B8 B5 H5 120.4
B9 B5 H5 121.1
B4 B5 H5 129.8
Fe2 B5 H5 122.4
C10 B6 B3 107.7(2)
C10 B6 B7 54.90(17)
B3 B6 B7 59.30(17)
C10 B6 B9 52.88(17)
B3 B6 B9 101.8(2)
B7 B6 B9 88.9(2)
C10 B6 Fe2 113.5(2)
B3 B6 Fe2 66.96(14)
B7 B6 Fe2 111.44(19)
B9 B6 Fe2 63.36(13)
C10 B6 H6 122.5
B3 B6 H6 120.5
B7 B6 H6 129.3
B9 B6 H6 132.8
Fe2 B6 H6 113.1
C10 B7 B3 108.6(2)
C10 B7 B4 108.6(2)
B3 B7 B4 62.62(17)
C10 B7 B6 55.28(17)
B3 B7 B6 59.98(17)
B4 B7 B6 104.8(2)
C10 B7 B8 54.72(18)
B3 B7 B8 102.9(2)
B4 B7 B8 59.41(17)
B6 B7 B8 91.4(2)
C10 B7 H7 122.3
B3 B7 H7 120.2
B4 B7 H7 119.6
B6 B7 H7 129.4
B8 B7 H7 130.7
C10 B8 B4 108.3(2)
C10 B8 B5 108.9(2)
B4 B8 B5 62.58(18)
C10 B8 B9 54.77(17)
B4 B8 B9 104.9(2)
B5 B8 B9 60.78(17)
C10 B8 B7 54.63(18)
B4 B8 B7 59.16(17)
B5 B8 B7 102.9(2)
B9 B8 B7 91.0(2)
C10 B8 H8 122.5
B4 B8 H8 119.8
B5 B8 H8 119.8
B9 B8 H8 129.4
B7 B8 H8 131.0
C10 B9 B8 54.89(18)
C10 B9 B5 107.3(2)
B8 B9 B5 58.89(17)
C10 B9 B6 53.27(17)
B8 B9 B6 88.8(2)
B5 B9 B6 101.2(2)
C10 B9 Fe2 114.6(2)
B8 B9 Fe2 111.19(19)
B5 B9 Fe2 66.19(14)
B6 B9 Fe2 64.11(13)
C10 B9 H9 122.1
B8 B9 H9 129.6
B5 B9 H9 121.3
B6 B9 H9 132.6
Fe2 B9 H9 112.7
B9 C10 B7 110.9(2)
B9 C10 B8 70.3(2)
B7 C10 B8 70.7(2)
B9 C10 B6 73.9(2)
B7 C10 B6 69.8(2)
B8 C10 B6 110.6(2)
B9 C10 H10 123.6
B7 C10 H10 125.5
B8 C10 H10 125.4
B6 C10 H10 124.0
O3 C3 Fe2 178.3(3)
O4 C4 Fe2 175.9(2)
O21 N20 O20 123.4(2)
O21 N20 C24 118.7(2)
O20 N20 C24 117.8(2)
C26 C21 C22 120.3(2)
C26 C21 C2 119.7(2)
C22 C21 C2 119.9(2)
C23 C22 C21 119.9(2)
C23 C22 H22 120.0
C21 C22 H22 120.0
C24 C23 C22 118.3(2)
C24 C23 H23 120.8
C22 C23 H23 120.8
C25 C24 C23 122.9(2)
C25 C24 N20 118.1(2)
C23 C24 N20 118.9(2)
C24 C25 C26 118.6(2)
C24 C25 H25 120.7
C26 C25 H25 120.7
C25 C26 C21 119.9(3)
C25 C26 H26 120.1
C21 C26 H26 120.1

loop_
_geom_bond_atom_site_label_1
_geom_bond_atom_site_label_2
_geom_bond_distance
C1 O1 1.426(3)
C1 B4 1.590(4)
C1 B3 1.600(4)
C1 B5 1.608(4)
C1 Fe2 1.919(3)
O1 C2 1.339(3)
N1 C2 1.277(3)
N1 Fe2 1.958(2)
N1 H1 0.8800
C2 C21 1.472(3)
Fe2 C4 1.785(3)
Fe2 C3 1.788(3)
Fe2 B9 2.166(3)
Fe2 B6 2.181(3)
Fe2 B5 2.209(3)
Fe2 B3 2.227(3)
B3 B7 1.807(4)
B3 B6 1.820(4)
B3 B4 1.878(4)
B3 H3 1.1200
B4 B7 1.807(5)
B4 B8 1.812(4)
B4 B5 1.883(4)
B4 H4 1.1200
B5 B8 1.814(4)
B5 B9 1.849(5)
B5 H5 1.1200
B6 C10 1.605(4)
B6 B7 1.833(5)
B6 B9 1.924(5)
B6 H6 1.1200
B7 C10 1.598(4)
B7 B8 1.849(5)
B7 H7 1.1200
B8 C10 1.599(4)
B8 B9 1.841(5)
B8 H8 1.1200
B9 C10 1.597(4)
B9 H9 1.1200
C10 H10 1.0699
C3 O3 1.136(3)
C4 O4 1.136(3)
N20 O21 1.220(3)
N20 O20 1.226(3)
N20 C24 1.469(3)
C21 C26 1.387(4)
C21 C22 1.392(4)
C22 C23 1.384(4)
C22 H22 0.9500
C23 C24 1.376(4)
C23 H23 0.9500
C24 C25 1.373(4)
C25 C26 1.383(4)
C25 H25 0.9500
C26 H26 0.9500

loop_
_geom_hbond_atom_site_label_D
_geom_hbond_atom_site_label_H
_geom_hbond_atom_site_label_A
_geom_hbond_distance_DH
_geom_hbond_distance_HA
_geom_hbond_distance_DA
_geom_hbond_angle_DHA
_geom_hbond_site_symmetry_A
N1 H1 O20 0.88 2.17 3.045(3) 176.3 2_656
